data_1557379
loop_
_publ_author_name
'Chen, Yan-Cong'
'Meng, Yan'
'Dong, Yan-Jie'
'Song, Xiao-Wei'
'Huang, Guo-Zhang'
'Zhang, Chuan-Lei'
'Ni, Zhao-Ping'
'Nava\<r\'ik, Jakub'
'Malina, Ond\<rej'
'Zbo\<ril, Radek'
'Tong, Ming-Liang'

_publ_section_title
;
 Light- and temperature-assisted spin state annealing: accessing the
 hidden multistability
;
_journal_issue 12
_journal_name_full 'Chemical Science'
_journal_page_first 3281
_journal_page_last 3289
_journal_paper_doi 10.1039/C9SC05971G
_journal_volume 11
_journal_year 2020
_chemical_formula_moiety '0.25(C88 H56 Au8 Fe4 N24)'
_chemical_formula_sum 'C22 H14 Au2 Fe N6'
_chemical_formula_weight 812.17
_space_group_crystal_system triclinic
_space_group_IT_number 2
_space_group_name_Hall '-P 1'
_space_group_name_H-M_alt 'P -1'
_atom_sites_solution_hydrogens geom
_audit_creation_date 2018-12-25
_audit_creation_method
;
Olex2 1.2
(compiled 2018.05.29 svn.r3508 for OlexSys, GUI svn.r5506)
;
_audit_update_record
;
2019-05-27 deposited with the CCDC.	2020-02-26 downloaded from the CCDC.
;
_cell_angle_alpha 90.082(3)
_cell_angle_beta 96.077(3)
_cell_angle_gamma 90.471(3)
_cell_formula_units_Z 4
_cell_length_a 10.7701(10)
_cell_length_b 14.1621(12)
_cell_length_c 14.7425(13)
_cell_measurement_reflns_used 9629
_cell_measurement_temperature 80(2)
_cell_measurement_theta_max 27.578
_cell_measurement_theta_min 2.394
_cell_volume 2235.9(3)
_computing_cell_refinement 'SAINT v8.37A (Bruker, 2015)'
_computing_data_reduction 'SAINT v8.37A (Bruker, 2015)'
_computing_molecular_graphics 'Olex2 (Dolomanov et al., 2009)'
_computing_publication_material 'Olex2 (Dolomanov et al., 2009)'
_computing_structure_refinement 'ShelXL (Sheldrick, 2015)'
_computing_structure_solution 'SHELXT 2018/2 (Sheldrick, 2018)'
_diffrn_ambient_temperature 80.09
_diffrn_detector 'CMOS active pixel sensor detector'
_diffrn_detector_type 'Bruker PHOTON 100 CMOS detector'
_diffrn_measured_fraction_theta_full 0.996
_diffrn_measured_fraction_theta_max 0.996
_diffrn_measurement_device '\k-geometry diffractometer'
_diffrn_measurement_device_type 'Bruker D8 QUEST'
_diffrn_measurement_method '\f and \w scans'
_diffrn_radiation_monochromator 'mirror optics'
_diffrn_radiation_probe x-ray
_diffrn_radiation_type MoK\a
_diffrn_radiation_wavelength 0.71073
_diffrn_reflns_av_R_equivalents 0.0452
_diffrn_reflns_av_unetI/netI 0.0266
_diffrn_reflns_Laue_measured_fraction_full 0.996
_diffrn_reflns_Laue_measured_fraction_max 0.996
_diffrn_reflns_limit_h_max 12
_diffrn_reflns_limit_h_min -12
_diffrn_reflns_limit_k_max 16
_diffrn_reflns_limit_k_min -16
_diffrn_reflns_limit_l_max 17
_diffrn_reflns_limit_l_min -17
_diffrn_reflns_number 62051
_diffrn_reflns_point_group_measured_fraction_full 0.996
_diffrn_reflns_point_group_measured_fraction_max 0.996
_diffrn_reflns_theta_full 24.749
_diffrn_reflns_theta_max 24.749
_diffrn_reflns_theta_min 1.389
_diffrn_source 'microfocus sealed X-ray tube'
_diffrn_source_type 'Incoatec I\ms Microfocus'
_diffrn_standards_number 0
_exptl_absorpt_coefficient_mu 13.752
_exptl_absorpt_correction_T_max 0.7456
_exptl_absorpt_correction_T_min 0.4944
_exptl_absorpt_correction_type multi-scan
_exptl_absorpt_process_details
'SADABS-2014/5 (Bruker,2014/5) was used for absorption correction. wR2(int) was 0.1226 before and 0.0638 after correction. The Ratio of minimum to maximum transmission is 0.6631. The \l/2 correction factor is Not present.'
_exptl_crystal_colour red
_exptl_crystal_colour_primary yellow
_exptl_crystal_density_diffrn 2.413
_exptl_crystal_description block
_exptl_crystal_F_000 1488
_exptl_crystal_size_max 0.176
_exptl_crystal_size_mid 0.152
_exptl_crystal_size_min 0.144
_refine_diff_density_max 6.725
_refine_diff_density_min -7.757
_refine_diff_density_rms 0.533
_refine_ls_extinction_method none
_refine_ls_goodness_of_fit_ref 1.349
_refine_ls_hydrogen_treatment constr
_refine_ls_matrix_type full
_refine_ls_number_parameters 535
_refine_ls_number_reflns 7641
_refine_ls_number_restraints 336
_refine_ls_restrained_S_all 1.322
_refine_ls_R_factor_all 0.0955
_refine_ls_R_factor_gt 0.0909
_refine_ls_shift/su_max 0.000
_refine_ls_shift/su_mean 0.000
_refine_ls_structure_factor_coef Fsqd
_refine_ls_weighting_details 'w=1/[\s^2^(Fo^2^)+448.1733P] where P=(Fo^2^+2Fc^2^)/3'
_refine_ls_weighting_scheme calc
_refine_ls_wR_factor_gt 0.2265
_refine_ls_wR_factor_ref 0.2285
_reflns_Friedel_coverage 0.000
_reflns_number_gt 6932
_reflns_number_total 7641
_reflns_threshold_expression 'I > 2\s(I)'
_cod_data_source_file c9sc05971g2.cif
_cod_data_source_block 80IS-Order
_cod_depositor_comments
;Adding full bibliography for 1557376--1557379.cif.

 Adding full bibliography for 1557376--1557379.cif.
;
_cod_database_code 1557379
_shelx_shelxl_version_number 2018/3
_shelx_space_group_comment
;
The symmetry employed for this shelxl refinement is uniquely defined
by the following loop, which should always be used as a source of
symmetry information in preference to the above space-group names.
They are only intended as comments.
;
_shelx_estimated_absorpt_t_max 0.242
_shelx_estimated_absorpt_t_min 0.196
_olex2_refinement_description
;
1. Fixed Uiso
 At 1.2 times of:
  All C(H) groups
2. Uiso/Uaniso restraints and constraints
Uanis(N1) \\sim Ueq, Uanis(N3) \\sim Ueq, Uanis(N4) \\sim Ueq, Uanis(N12) \\sim
Ueq, Uanis(N11) \\sim Ueq, Uanis(N2) \\sim Ueq, Uanis(N6) \\sim Ueq, Uanis(N10)
\\sim Ueq, Uanis(N9) \\sim Ueq, Uanis(N5) \\sim Ueq, Uanis(N7) \\sim Ueq,
Uanis(N8) \\sim Ueq: with sigma of 0.01 and sigma for terminal atoms of 0.02
Uanis(C2) \\sim Ueq, Uanis(C1) \\sim Ueq, Uanis(C3) \\sim Ueq, Uanis(C5) \\sim
Ueq, Uanis(C7) \\sim Ueq, Uanis(C8) \\sim Ueq, Uanis(C6) \\sim Ueq, Uanis(C4)
\\sim Ueq: with sigma of 0.005 and sigma for terminal atoms of 0.01
Uanis(C17) \\sim Ueq, Uanis(C16) \\sim Ueq, Uanis(C15) \\sim Ueq, Uanis(C14)
\\sim Ueq, Uanis(C13) \\sim Ueq, Uanis(C12) \\sim Ueq, Uanis(C11) \\sim Ueq,
Uanis(C10) \\sim Ueq, Uanis(C9) \\sim Ueq: with sigma of 0.02 and sigma for
terminal atoms of 0.04
Uanis(C44) \\sim Ueq, Uanis(C36) \\sim Ueq, Uanis(C37) \\sim Ueq, Uanis(C43)
\\sim Ueq, Uanis(C42) \\sim Ueq, Uanis(C41) \\sim Ueq, Uanis(C40) \\sim Ueq,
Uanis(C39) \\sim Ueq, Uanis(C38) \\sim Ueq: with sigma of 0.02 and sigma for
terminal atoms of 0.04
Uanis(C35) \\sim Ueq, Uanis(C34) \\sim Ueq, Uanis(C33) \\sim Ueq, Uanis(C32)
\\sim Ueq, Uanis(C31) \\sim Ueq, Uanis(C30) \\sim Ueq, Uanis(C29) \\sim Ueq,
Uanis(C28) \\sim Ueq, Uanis(C27) \\sim Ueq: with sigma of 0.02 and sigma for
terminal atoms of 0.04
Uanis(C26) \\sim Ueq, Uanis(C25) \\sim Ueq, Uanis(C24) \\sim Ueq, Uanis(C23)
\\sim Ueq, Uanis(C22) \\sim Ueq, Uanis(C21) \\sim Ueq, Uanis(C20) \\sim Ueq,
Uanis(C19) \\sim Ueq, Uanis(C18) \\sim Ueq: with sigma of 0.02 and sigma for
terminal atoms of 0.04
3.a Aromatic/amide H refined with riding coordinates:
 C20(H20), C21(H21), C34(H34), C22(H22), C23(H23), C36(H36), C35(H35),
 C29(H29), C39(H39), C40(H40), C41(H41), C38(H38), C18(H18), C30(H30), C32(H32),
  C31(H31), C16(H16), C25(H25), C17(H17), C26(H26), C27(H27), C44(H44),
 C43(H43), C11(H11), C12(H12), C13(H13), C14(H14), C9(H9)
3.b Fitted hexagon refined as free rotating group:
 C39(C40,C41,C42,C37,C38), C10(C11,C12,C13,C14,C15)
;
_olex2_submission_special_instructions 'No special instructions were received'

loop_
_space_group_symop_operation_xyz
'x, y, z'
'-x, -y, -z'

loop_
_atom_site_label
_atom_site_type_symbol
_atom_site_fract_x
_atom_site_fract_y
_atom_site_fract_z
_atom_site_U_iso_or_equiv
_atom_site_adp_type
_atom_site_occupancy
_atom_site_site_symmetry_order
_atom_site_calc_flag
_atom_site_refinement_flags_posn
_atom_site_refinement_flags_adp
_atom_site_refinement_flags_occupancy
_atom_site_disorder_assembly
_atom_site_disorder_group
Au1 Au 0.69315(10) 1.23591(8) 1.04399(7) 0.0137(3) Uani 1 1 d . . . . .
Au2 Au 0.58490(10) 0.76372(8) 0.50472(7) 0.0136(3) Uani 1 1 d . . . . .
Au3 Au 0.30768(10) 0.73081(8) 0.46164(7) 0.0133(3) Uani 1 1 d . . . . .
Au4 Au 0.41870(10) 0.26887(8) 0.99010(7) 0.0132(3) Uani 1 1 d . . . . .
Fe2 Fe 0.3666(3) 0.5005(3) 0.7264(2) 0.0074(7) Uani 1 1 d . . . . .
Fe1 Fe 0.6336(3) 1.0003(3) 0.7740(2) 0.0074(7) Uani 1 1 d . . . . .
C4 C 0.600(2) 0.6648(19) 0.4099(18) 0.011(5) Uani 1 1 d . U . . .
N1 N 0.694(2) 1.0852(17) 0.8901(17) 0.017(5) Uani 1 1 d . U . . .
N3 N 0.580(2) 0.9134(16) 0.6603(16) 0.013(5) Uani 1 1 d . U . . .
N12 N 0.547(2) 0.5468(16) 0.7233(16) 0.012(5) Uani 1 1 d . U . . .
C20 C 1.028(3) 0.913(2) 0.586(2) 0.028(7) Uani 1 1 d . U . . .
H20 H 0.969949 0.921081 0.533047 0.033 Uiso 1 1 calc R . . . .
N11 N 0.186(2) 0.4559(16) 0.7313(15) 0.012(5) Uani 1 1 d . U . . .
C1 C 0.700(3) 1.140(2) 0.9465(19) 0.014(6) Uani 1 1 d . U . . .
C21 C 1.150(3) 0.894(2) 0.578(2) 0.026(7) Uani 1 1 d . U . . .
H21 H 1.179618 0.893659 0.519300 0.032 Uiso 1 1 calc R . . . .
C3 C 0.578(3) 0.859(2) 0.603(2) 0.014(6) Uani 1 1 d . U . . .
C34 C -0.016(3) 0.413(2) 0.659(2) 0.017(6) Uani 1 1 d . U . . .
H34 H -0.067765 0.402967 0.603130 0.021 Uiso 1 1 calc R . . . .
N10 N 0.823(2) 0.9530(17) 0.7665(17) 0.017(5) Uani 1 1 d . U . . .
N9 N 0.448(2) 1.0506(17) 0.7818(19) 0.022(6) Uani 1 1 d . U . . .
C2 C 0.680(2) 1.3358(19) 1.1395(18) 0.011(5) Uani 1 1 d . U . . .
C22 C 1.231(3) 0.876(2) 0.654(2) 0.027(7) Uani 1 1 d . U . . .
H22 H 1.314895 0.860028 0.646308 0.032 Uiso 1 1 calc R . . . .
C23 C 1.198(3) 0.878(2) 0.740(2) 0.019(6) Uani 1 1 d . U . . .
H23 H 1.256668 0.863819 0.790150 0.023 Uiso 1 1 calc R . . . .
C8 C 0.403(3) 0.171(2) 1.086(2) 0.028(7) Uani 1 1 d . U . . .
C6 C 0.318(3) 0.830(2) 0.366(2) 0.025(7) Uani 1 1 d . U . . .
C36 C 0.620(3) 0.582(2) 0.799(2) 0.024(7) Uani 1 1 d . U . . .
H36 H 0.592741 0.585029 0.858391 0.028 Uiso 1 1 calc R . . . .
C35 C 0.105(3) 0.437(2) 0.657(2) 0.021(7) Uani 1 1 d . U . . .
H35 H 0.135620 0.440052 0.598664 0.025 Uiso 1 1 calc R . . . .
C19 C 0.989(3) 0.922(2) 0.674(2) 0.019(6) Uani 1 1 d . U . . .
N5 N 0.317(2) 0.5821(19) 0.6205(18) 0.022(6) Uani 1 1 d . U . . .
C29 C -0.026(3) 0.416(2) 0.909(2) 0.024(7) Uani 1 1 d . U . . .
H29 H 0.029622 0.429046 0.962209 0.028 Uiso 1 1 calc R . . . .
C5 C 0.303(3) 0.637(2) 0.559(2) 0.018(6) Uani 1 1 d . U . . .
C39 C 0.942(2) 0.676(2) 0.8427(17) 0.054(11) Uani 1 1 d . U . . .
H39 H 0.994750 0.698174 0.894060 0.065 Uiso 1 1 calc R . . . .
C40 C 0.985(2) 0.674(2) 0.757(2) 0.049(11) Uani 1 1 d G U . . .
H40 H 1.067742 0.694194 0.750154 0.059 Uiso 1 1 calc R . . . .
C41 C 0.908(3) 0.641(2) 0.6821(15) 0.068(14) Uani 1 1 d G U . . .
H41 H 0.937273 0.639563 0.623628 0.081 Uiso 1 1 calc R . . . .
C42 C 0.787(2) 0.611(2) 0.6924(15) 0.045(10) Uani 1 1 d G U . . .
C37 C 0.7434(19) 0.6135(19) 0.7779(17) 0.039(9) Uani 1 1 d G U . . .
C38 C 0.821(2) 0.646(2) 0.8530(14) 0.049(11) Uani 1 1 d G U . . .
H38 H 0.791285 0.647520 0.911438 0.059 Uiso 1 1 calc R . . . .
C18 C 0.864(3) 0.948(2) 0.688(2) 0.015(6) Uani 1 1 d . U . . .
H18 H 0.808146 0.963353 0.636165 0.018 Uiso 1 1 calc R . . . .
C30 C -0.147(3) 0.393(2) 0.918(2) 0.027(7) Uani 1 1 d . U . . .
H30 H -0.174879 0.388121 0.977100 0.032 Uiso 1 1 calc R . . . .
N7 N 0.416(2) 0.4167(17) 0.8303(17) 0.017(5) Uani 1 1 d . U . . .
C33 C -0.066(3) 0.403(2) 0.742(2) 0.015(6) Uani 1 1 d . U . . .
C7 C 0.422(3) 0.365(2) 0.893(2) 0.016(6) Uani 1 1 d . U . . .
C28 C 0.018(3) 0.4220(19) 0.8233(19) 0.013(6) Uani 1 1 d . U . . .
C32 C -0.191(3) 0.379(2) 0.755(2) 0.018(6) Uani 1 1 d . U . . .
H32 H -0.248009 0.365945 0.702650 0.022 Uiso 1 1 calc R . . . .
C31 C -0.232(3) 0.375(2) 0.838(2) 0.018(6) Uani 1 1 d . U . . .
H31 H -0.317031 0.359858 0.843835 0.022 Uiso 1 1 calc R . . . .
C16 C 0.283(4) 1.072(3) 0.882(3) 0.053(11) Uani 1 1 d . U . . .
H16 H 0.255263 1.064716 0.940430 0.063 Uiso 1 1 calc R . . . .
C25 C 1.024(3) 0.909(2) 0.838(2) 0.023(7) Uani 1 1 d . U . . .
H25 H 1.075506 0.895145 0.892980 0.028 Uiso 1 1 calc R . . . .
C17 C 0.397(4) 1.044(3) 0.864(3) 0.046(10) Uani 1 1 d . U . . .
H17 H 0.448084 1.017561 0.913740 0.055 Uiso 1 1 calc R . . . .
C24 C 1.073(3) 0.902(2) 0.753(2) 0.023(7) Uani 1 1 d . U . . .
C26 C 0.905(2) 0.9335(18) 0.8427(19) 0.012(6) Uani 1 1 d . U . . .
H26 H 0.875845 0.937975 0.901013 0.014 Uiso 1 1 calc R . . . .
C27 C 0.141(3) 0.450(2) 0.813(2) 0.017(6) Uani 1 1 d . U . . .
H27 H 0.195372 0.466370 0.865666 0.021 Uiso 1 1 calc R . . . .
C44 C 0.597(3) 0.544(2) 0.639(3) 0.029(8) Uani 1 1 d . U . . .
H44 H 0.545177 0.518111 0.588360 0.035 Uiso 1 1 calc R . . . .
C43 C 0.714(4) 0.576(3) 0.622(3) 0.047(10) Uani 1 1 d . U . . .
H43 H 0.740947 0.573167 0.562427 0.056 Uiso 1 1 calc R . . . .
C10 C 0.251(2) 1.115(2) 0.7267(18) 0.057(12) Uani 1 1 d . U . . .
C11 C 0.173(3) 1.148(2) 0.6524(15) 0.062(13) Uani 1 1 d G U . . .
H11 H 0.202308 1.150161 0.593740 0.074 Uiso 1 1 calc R . . . .
C12 C 0.053(2) 1.177(2) 0.6639(17) 0.047(10) Uani 1 1 d G U . . .
H12 H -0.000075 1.199427 0.613108 0.057 Uiso 1 1 calc R . . . .
C13 C 0.0109(19) 1.174(2) 0.750(2) 0.059(12) Uani 1 1 d G U . . .
H13 H -0.071277 1.193633 0.757567 0.071 Uiso 1 1 calc R . . . .
C14 C 0.089(2) 1.1409(19) 0.8240(15) 0.045(10) Uani 1 1 d G U . . .
H14 H 0.059903 1.138573 0.882657 0.054 Uiso 1 1 calc R . . . .
C15 C 0.209(2) 1.1117(18) 0.8125(15) 0.036(9) Uani 1 1 d G U . . .
C9 C 0.381(4) 1.084(3) 0.700(4) 0.059(12) Uani 1 1 d . U . . .
H9 H 0.409160 1.087529 0.641633 0.070 Uiso 1 1 calc R . . . .
N2 N 0.663(2) 1.3936(16) 1.1891(16) 0.013(5) Uani 1 1 d . U . . .
N4 N 0.610(2) 0.6050(17) 0.3574(16) 0.015(5) Uani 1 1 d . U . . .
N6 N 0.331(2) 0.8891(16) 0.3143(15) 0.012(5) Uani 1 1 d . U . . .
N8 N 0.394(2) 0.1100(17) 1.1384(16) 0.015(5) Uani 1 1 d . U . . .

loop_
_atom_site_aniso_label
_atom_site_aniso_U_11
_atom_site_aniso_U_22
_atom_site_aniso_U_33
_atom_site_aniso_U_23
_atom_site_aniso_U_13
_atom_site_aniso_U_12
Au1 0.0127(5) 0.0158(6) 0.0127(6) 0.0060(4) 0.0015(4) -0.0014(4)
Au2 0.0120(5) 0.0159(6) 0.0129(6) 0.0063(4) 0.0021(4) -0.0014(4)
Au3 0.0131(5) 0.0162(6) 0.0104(5) -0.0044(4) 0.0003(4) 0.0020(4)
Au4 0.0134(5) 0.0151(6) 0.0107(5) -0.0040(4) -0.0009(4) 0.0008(4)
Fe2 0.0073(17) 0.0122(19) 0.0030(17) -0.0005(14) 0.0012(13) 0.0007(14)
Fe1 0.0071(17) 0.0122(19) 0.0032(17) -0.0015(14) 0.0017(13) 0.0007(14)
C4 0.011(7) 0.013(7) 0.009(7) -0.001(5) 0.003(5) 0.001(5)
N1 0.017(8) 0.015(9) 0.018(9) 0.003(7) 0.005(7) 0.007(7)
N3 0.014(8) 0.015(8) 0.013(8) -0.001(7) 0.007(7) 0.007(7)
N12 0.014(8) 0.011(8) 0.013(8) 0.005(7) 0.003(7) 0.005(7)
C20 0.017(13) 0.035(15) 0.031(14) -0.006(12) 0.005(11) 0.006(11)
N11 0.013(8) 0.013(8) 0.009(8) 0.002(7) 0.004(7) 0.004(7)
C1 0.013(7) 0.013(7) 0.014(7) -0.002(5) 0.002(5) 0.003(5)
C21 0.021(13) 0.029(14) 0.031(14) -0.007(12) 0.011(12) 0.001(11)
C3 0.013(7) 0.014(7) 0.015(7) -0.001(5) 0.001(5) 0.001(5)
C34 0.018(12) 0.022(13) 0.012(12) -0.006(10) -0.001(10) -0.001(10)
N10 0.014(8) 0.019(9) 0.016(9) 0.000(7) 0.002(7) -0.001(7)
N9 0.023(9) 0.013(9) 0.029(9) -0.004(8) -0.007(8) -0.001(7)
C2 0.012(7) 0.011(7) 0.009(7) -0.001(5) 0.002(5) 0.001(5)
C22 0.026(14) 0.024(14) 0.031(14) -0.004(12) 0.011(12) 0.003(11)
C23 0.017(12) 0.012(12) 0.026(13) 0.002(11) -0.010(11) 0.001(10)
C8 0.026(8) 0.027(8) 0.030(9) -0.001(5) 0.002(5) 0.001(5)
C6 0.023(8) 0.024(8) 0.027(8) 0.000(5) 0.002(5) 0.000(5)
C36 0.019(13) 0.031(14) 0.020(13) 0.000(11) -0.003(11) -0.003(11)
C35 0.018(12) 0.019(13) 0.025(13) 0.003(11) -0.004(11) 0.007(10)
C19 0.011(12) 0.031(14) 0.016(12) -0.001(11) 0.005(10) 0.001(10)
N5 0.021(9) 0.024(9) 0.022(9) -0.001(8) 0.005(8) -0.004(7)
C29 0.023(13) 0.031(14) 0.018(13) 0.002(11) 0.007(11) -0.002(11)
C5 0.017(7) 0.018(7) 0.017(7) -0.001(5) 0.002(5) 0.000(5)
C39 0.043(17) 0.060(19) 0.059(19) -0.004(15) 0.010(15) 0.001(15)
C40 0.054(18) 0.035(16) 0.056(18) 0.017(14) 0.001(15) 0.006(14)
C41 0.07(2) 0.06(2) 0.07(2) 0.006(16) 0.001(17) 0.011(16)
C42 0.048(17) 0.041(16) 0.050(17) 0.001(14) 0.025(14) 0.017(14)
C37 0.039(15) 0.035(15) 0.038(16) -0.006(13) -0.018(13) 0.001(13)
C38 0.048(17) 0.052(18) 0.048(18) -0.001(15) 0.006(15) 0.007(15)
C18 0.013(12) 0.020(13) 0.014(12) 0.008(10) 0.008(10) -0.002(10)
C30 0.022(13) 0.032(14) 0.028(14) 0.001(12) 0.010(12) 0.003(11)
N7 0.013(8) 0.020(9) 0.016(9) -0.005(7) -0.005(7) 0.000(7)
C33 0.015(12) 0.012(12) 0.018(12) -0.004(10) 0.006(10) 0.005(10)
C7 0.016(7) 0.017(7) 0.015(7) 0.000(5) 0.000(5) 0.001(5)
C28 0.011(11) 0.013(12) 0.013(12) 0.002(10) -0.003(10) -0.001(9)
C32 0.016(12) 0.009(12) 0.029(14) 0.005(10) 0.002(11) -0.001(10)
C31 0.018(12) 0.016(12) 0.022(13) 0.001(10) 0.009(11) -0.002(10)
C16 0.047(17) 0.053(18) 0.058(19) -0.010(15) 0.006(15) -0.008(15)
C25 0.023(13) 0.028(14) 0.018(13) -0.002(11) -0.002(11) 0.004(11)
C17 0.038(16) 0.049(17) 0.053(18) -0.008(14) 0.016(14) -0.008(14)
C24 0.020(13) 0.021(13) 0.027(14) 0.000(11) -0.003(11) 0.000(11)
C26 0.014(11) 0.007(11) 0.014(12) 0.008(9) 0.003(10) 0.004(9)
C27 0.016(12) 0.021(13) 0.015(12) 0.007(10) 0.002(10) -0.002(10)
C44 0.025(13) 0.031(15) 0.035(15) 0.016(12) 0.017(12) 0.010(12)
C43 0.046(17) 0.042(17) 0.053(18) 0.010(14) 0.003(14) 0.012(14)
C10 0.058(19) 0.044(18) 0.064(19) -0.003(15) -0.015(16) -0.011(15)
C11 0.07(2) 0.059(19) 0.06(2) 0.002(16) 0.008(16) -0.002(16)
C12 0.040(16) 0.045(17) 0.054(18) 0.008(15) -0.010(14) 0.005(14)
C13 0.065(19) 0.043(18) 0.07(2) 0.001(15) 0.002(16) -0.007(15)
C14 0.055(17) 0.042(17) 0.039(16) -0.013(14) 0.009(14) -0.011(14)
C15 0.042(16) 0.025(14) 0.046(16) -0.019(13) 0.022(14) 0.003(12)
C9 0.052(18) 0.033(17) 0.09(2) -0.004(16) -0.001(16) 0.003(14)
N2 0.014(8) 0.013(8) 0.012(8) -0.001(7) 0.000(7) -0.001(7)
N4 0.014(8) 0.016(9) 0.014(8) -0.001(7) 0.001(7) 0.001(7)
N6 0.013(8) 0.017(8) 0.006(8) 0.004(7) -0.001(7) 0.001(7)
N8 0.018(8) 0.019(9) 0.008(8) -0.001(7) 0.006(7) -0.001(7)

loop_
_atom_type_symbol
_atom_type_description
_atom_type_scat_dispersion_real
_atom_type_scat_dispersion_imag
_atom_type_scat_source
C C 0.0033 0.0016 'International Tables Vol C Tables 4.2.6.8 and 6.1.1.4'
H H 0.0000 0.0000 'International Tables Vol C Tables 4.2.6.8 and 6.1.1.4'
Au Au -2.0133 8.8022 'International Tables Vol C Tables 4.2.6.8 and 6.1.1.4'
Fe Fe 0.3463 0.8444 'International Tables Vol C Tables 4.2.6.8 and 6.1.1.4'
N N 0.0061 0.0033 'International Tables Vol C Tables 4.2.6.8 and 6.1.1.4'

loop_
_geom_angle_atom_site_label_1
_geom_angle_atom_site_label_2
_geom_angle_atom_site_label_3
_geom_angle
_geom_angle_site_symmetry_1
_geom_angle_site_symmetry_3
_geom_angle_publ_flag
C1 Au1 Au4 91.9(8) . 1_565 ?
C1 Au1 C2 177.5(11) . . ?
C2 Au1 Au4 85.9(8) . 1_565 ?
C4 Au2 Au3 84.5(8) . . ?
C3 Au2 Au3 98.2(8) . . ?
C3 Au2 C4 176.7(11) . . ?
C6 Au3 Au2 85.3(9) . . ?
C5 Au3 Au2 92.6(9) . . ?
C5 Au3 C6 177.3(13) . . ?
C8 Au4 Au1 81.6(10) . 1_545 ?
C7 Au4 Au1 102.2(8) . 1_545 ?
C7 Au4 C8 176.1(13) . . ?
N12 Fe2 N11 179.0(10) . . ?
N5 Fe2 N12 88.6(10) . . ?
N5 Fe2 N11 91.5(10) . . ?
N5 Fe2 N2 90.1(10) . 2_677 ?
N7 Fe2 N12 91.5(10) . . ?
N7 Fe2 N11 88.4(9) . . ?
N7 Fe2 N5 178.8(11) . . ?
N7 Fe2 N2 91.1(10) . 2_677 ?
N2 Fe2 N12 89.7(9) 2_677 . ?
N2 Fe2 N11 89.3(9) 2_677 . ?
N4 Fe2 N12 92.3(10) 2_666 . ?
N4 Fe2 N11 88.8(10) 2_666 . ?
N4 Fe2 N5 89.6(10) 2_666 . ?
N4 Fe2 N7 89.2(10) 2_666 . ?
N4 Fe2 N2 178.0(10) 2_666 2_677 ?
N1 Fe1 N10 90.7(9) . . ?
N1 Fe1 N9 88.4(9) . . ?
N3 Fe1 N1 177.9(9) . . ?
N3 Fe1 N10 87.4(9) . . ?
N3 Fe1 N9 93.6(9) . . ?
N9 Fe1 N10 178.6(10) . . ?
N6 Fe1 N1 91.2(9) 2_676 . ?
N6 Fe1 N3 89.5(9) 2_676 . ?
N6 Fe1 N10 88.4(9) 2_676 . ?
N6 Fe1 N9 90.6(10) 2_676 . ?
N8 Fe1 N1 88.5(9) 2_667 . ?
N8 Fe1 N3 90.7(9) 2_667 . ?
N8 Fe1 N10 89.5(9) 2_667 . ?
N8 Fe1 N9 91.4(10) 2_667 . ?
N8 Fe1 N6 177.9(9) 2_667 2_676 ?
N4 C4 Au2 177(2) . . ?
C1 N1 Fe1 165(2) . . ?
C3 N3 Fe1 164(2) . . ?
C36 N12 Fe2 123(2) . . ?
C36 N12 C44 119(3) . . ?
C44 N12 Fe2 118(2) . . ?
C21 C20 C19 119(3) . . ?
C35 N11 Fe2 124(2) . . ?
C27 N11 Fe2 118.7(19) . . ?
C27 N11 C35 117(3) . . ?
N1 C1 Au1 174(2) . . ?
C20 C21 C22 120(3) . . ?
N3 C3 Au2 177(2) . . ?
C35 C34 C33 120(3) . . ?
C18 N10 Fe1 119(2) . . ?
C18 N10 C26 118(2) . . ?
C26 N10 Fe1 123.3(19) . . ?
C17 N9 Fe1 119(2) . . ?
C17 N9 C9 123(4) . . ?
C9 N9 Fe1 118(3) . . ?
N2 C2 Au1 175(2) . . ?
C23 C22 C21 123(3) . . ?
C22 C23 C24 119(3) . . ?
N8 C8 Au4 177(3) . . ?
N6 C6 Au3 175(3) . . ?
N12 C36 C37 112(3) . . ?
C34 C35 N11 125(3) . . ?
C20 C19 C18 122(3) . . ?
C20 C19 C24 121(3) . . ?
C24 C19 C18 117(3) . . ?
C5 N5 Fe2 171(2) . . ?
C30 C29 C28 122(3) . . ?
N5 C5 Au3 171(3) . . ?
C40 C39 C38 120.0 . . ?
C41 C40 C39 120.0 . . ?
C40 C41 C42 120.0 . . ?
C37 C42 C41 120.0 . . ?
C43 C42 C41 120(3) . . ?
C43 C42 C37 120(3) . . ?
C42 C37 C36 126(2) . . ?
C42 C37 C38 120.0 . . ?
C38 C37 C36 114(2) . . ?
C37 C38 C39 120.0 . . ?
N10 C18 C19 124(3) . . ?
C29 C30 C31 120(3) . . ?
C7 N7 Fe2 167(2) . . ?
C34 C33 C28 116(3) . . ?
C34 C33 C32 126(3) . . ?
C32 C33 C28 117(3) . . ?
N7 C7 Au4 174(3) . . ?
C29 C28 C33 120(3) . . ?
C29 C28 C27 122(3) . . ?
C27 C28 C33 118(3) . . ?
C31 C32 C33 122(3) . . ?
C32 C31 C30 120(3) . . ?
C17 C16 C15 117(4) . . ?
C26 C25 C24 121(3) . . ?
C16 C17 N9 127(4) . . ?
C23 C24 C19 117(3) . . ?
C25 C24 C23 126(3) . . ?
C25 C24 C19 117(3) . . ?
C25 C26 N10 123(3) . . ?
N11 C27 C28 123(3) . . ?
C43 C44 N12 126(4) . . ?
C42 C43 C44 117(4) . . ?
C11 C10 C15 120.0 . . ?
C11 C10 C9 113(3) . . ?
C15 C10 C9 127(3) . . ?
C10 C11 C12 120.0 . . ?
C13 C12 C11 120.0 . . ?
C12 C13 C14 120.0 . . ?
C13 C14 C15 120.0 . . ?
C16 C15 C10 119(3) . . ?
C16 C15 C14 121(3) . . ?
C14 C15 C10 120.0 . . ?
N9 C9 C10 106(4) . . ?
C2 N2 Fe2 178(2) . 2_677 ?
C4 N4 Fe2 177(2) . 2_666 ?
C6 N6 Fe1 176(2) . 2_676 ?
C8 N8 Fe1 176(3) . 2_667 ?

loop_
_geom_bond_atom_site_label_1
_geom_bond_atom_site_label_2
_geom_bond_distance
_geom_bond_site_symmetry_2
_geom_bond_publ_flag
Au1 Au4 3.0187(15) 1_565 ?
Au1 C1 1.99(3) . ?
Au1 C2 2.01(3) . ?
Au2 Au3 3.0182(15) . ?
Au2 C4 2.00(3) . ?
Au2 C3 1.99(3) . ?
Au3 C6 2.00(3) . ?
Au3 C5 1.97(3) . ?
Au4 C8 2.00(4) . ?
Au4 C7 1.98(3) . ?
Fe2 N12 2.05(2) . ?
Fe2 N11 2.05(2) . ?
Fe2 N5 1.97(3) . ?
Fe2 N7 1.97(3) . ?
Fe2 N2 2.00(2) 2_677 ?
Fe2 N4 1.97(2) 2_666 ?
Fe1 N1 2.13(3) . ?
Fe1 N3 2.11(2) . ?
Fe1 N10 2.16(2) . ?
Fe1 N9 2.15(3) . ?
Fe1 N6 2.10(2) 2_676 ?
Fe1 N8 2.07(2) 2_667 ?
C4 N4 1.16(4) . ?
N1 C1 1.13(4) . ?
N3 C3 1.14(4) . ?
N12 C36 1.39(4) . ?
N12 C44 1.41(4) . ?
C20 C21 1.37(4) . ?
C20 C19 1.41(4) . ?
N11 C35 1.36(4) . ?
N11 C27 1.34(4) . ?
C21 C22 1.38(5) . ?
C34 C35 1.34(4) . ?
C34 C33 1.40(4) . ?
N10 C18 1.28(4) . ?
N10 C26 1.39(4) . ?
N9 C17 1.39(5) . ?
N9 C9 1.42(6) . ?
C2 N2 1.12(4) . ?
C22 C23 1.35(5) . ?
C23 C24 1.43(4) . ?
C8 N8 1.17(4) . ?
C6 N6 1.16(4) . ?
C36 C37 1.47(4) . ?
C19 C18 1.43(4) . ?
C19 C24 1.43(4) . ?
N5 C5 1.19(4) . ?
C29 C30 1.36(4) . ?
C29 C28 1.40(4) . ?
C39 C40 1.3900 . ?
C39 C38 1.3900 . ?
C40 C41 1.3900 . ?
C41 C42 1.3900 . ?
C42 C37 1.3900 . ?
C42 C43 1.33(5) . ?
C37 C38 1.3900 . ?
C30 C31 1.44(5) . ?
N7 C7 1.17(4) . ?
C33 C28 1.44(4) . ?
C33 C32 1.42(4) . ?
C28 C27 1.40(4) . ?
C32 C31 1.35(4) . ?
C16 C17 1.34(6) . ?
C16 C15 1.35(5) . ?
C25 C24 1.41(5) . ?
C25 C26 1.33(4) . ?
C44 C43 1.38(5) . ?
C10 C11 1.3900 . ?
C10 C15 1.3900 . ?
C10 C9 1.55(5) . ?
C11 C12 1.3900 . ?
C12 C13 1.3900 . ?
C13 C14 1.3900 . ?
C14 C15 1.3900 . ?
